data_1552421
loop_
_publ_author_name
'Hu, Yuxuan'
'Zhang, Jing'
'Wang, Xiaoyan'
'Lu, Zhengyu'
'Zhang, Fangfang'
'Yang, Xiaofei'
'Ma, Zhihua'
'Yin, Jun'
'Xia, Haiping'
'Liu, Shenghua'

_publ_section_title
;
 One-pot syntheses of irida-polycyclic aromatic hydrocarbons
;
_journal_name_full 'Chemical Science'
_journal_paper_doi 10.1039/C9SC03914G
_journal_year 2019
_chemical_formula_moiety 'C37 H39 Ir O P, F6 P'
_chemical_formula_sum 'C37 H39 F6 Ir O P2'
_chemical_formula_weight 867.84
_space_group_crystal_system triclinic
_space_group_IT_number 2
_space_group_name_Hall '-P 1'
_space_group_name_H-M_alt 'P -1'
_symmetry_space_group_name_Hall '-P 1'
_symmetry_space_group_name_H-M 'P -1'
_atom_sites_solution_hydrogens mixed
_atom_sites_solution_primary direct
_audit_creation_date 2019-06-12
_audit_creation_method
;
Olex2 1.2-beta
(compiled 2018.05.29 svn.r3508 for OlexSys, GUI svn.r5506)
;
_audit_update_record
;
2019-07-14 deposited with the CCDC.    2019-10-14 downloaded from the CCDC.
;
_cell_angle_alpha 78.913(2)
_cell_angle_beta 80.872(3)
_cell_angle_gamma 89.868(3)
_cell_formula_units_Z 2
_cell_length_a 8.7814(5)
_cell_length_b 11.3836(5)
_cell_length_c 17.6844(7)
_cell_measurement_reflns_used 5586
_cell_measurement_temperature 297
_cell_measurement_theta_max 65.61
_cell_measurement_theta_min 2.58
_cell_volume 1712.11(14)
_computing_cell_refinement 'SAINT v7.68A (Bruker, 2009)'
_computing_data_reduction 'SAINT v7.68A (Bruker, 2009)'
_computing_molecular_graphics 'Olex2 (Dolomanov et al., 2009)'
_computing_publication_material 'Olex2 (Dolomanov et al., 2009)'
_computing_structure_refinement 'ShelXL (Sheldrick, 2015)'
_computing_structure_solution 'XS (Sheldrick, 2008)'
_diffrn_ambient_temperature 297
_diffrn_measured_fraction_theta_full 0.944
_diffrn_measured_fraction_theta_max 0.944
_diffrn_measurement_device_type 'Bruker APEX-II CCD'
_diffrn_measurement_method '\f and \w scans'
_diffrn_radiation_monochromator graphite
_diffrn_radiation_type CuK\a
_diffrn_radiation_wavelength 1.54178
_diffrn_reflns_av_R_equivalents 0.0783
_diffrn_reflns_av_unetI/netI 0.0986
_diffrn_reflns_Laue_measured_fraction_full 0.944
_diffrn_reflns_Laue_measured_fraction_max 0.944
_diffrn_reflns_limit_h_max 7
_diffrn_reflns_limit_h_min -9
_diffrn_reflns_limit_k_max 13
_diffrn_reflns_limit_k_min -13
_diffrn_reflns_limit_l_max 20
_diffrn_reflns_limit_l_min -20
_diffrn_reflns_number 13587
_diffrn_reflns_point_group_measured_fraction_full 0.944
_diffrn_reflns_point_group_measured_fraction_max 0.944
_diffrn_reflns_theta_full 63.471
_diffrn_reflns_theta_max 63.471
_diffrn_reflns_theta_min 2.580
_diffrn_standards_number 0
_exptl_absorpt_coefficient_mu 8.972
_exptl_absorpt_correction_T_max 0.7527
_exptl_absorpt_correction_T_min 0.3087
_exptl_absorpt_correction_type multi-scan
_exptl_absorpt_process_details
'SADABS-2008/1 (Bruker,2008) was used for absorption correction. wR2(int) was 0.1287 before and 0.0629 after correction. The Ratio of minimum to maximum transmission is 0.4101. The \l/2 correction factor is 0.0015.'
_exptl_crystal_colour 'metallic dark brown'
_exptl_crystal_colour_lustre metallic
_exptl_crystal_colour_modifier dark
_exptl_crystal_colour_primary brown
_exptl_crystal_density_diffrn 1.683
_exptl_crystal_description needle
_exptl_crystal_F_000 860
_exptl_crystal_size_max 0.25
_exptl_crystal_size_mid 0.05
_exptl_crystal_size_min 0.05
_refine_diff_density_max 2.516
_refine_diff_density_min -1.258
_refine_diff_density_rms 0.177
_refine_ls_extinction_method none
_refine_ls_goodness_of_fit_ref 1.028
_refine_ls_hydrogen_treatment constr
_refine_ls_matrix_type full
_refine_ls_number_parameters 433
_refine_ls_number_reflns 5307
_refine_ls_number_restraints 18
_refine_ls_restrained_S_all 1.043
_refine_ls_R_factor_all 0.0722
_refine_ls_R_factor_gt 0.0463
_refine_ls_shift/su_max 0.000
_refine_ls_shift/su_mean 0.000
_refine_ls_structure_factor_coef Fsqd
_refine_ls_weighting_details 'w=1/[\s^2^(Fo^2^)+(0.0698P)^2^] where P=(Fo^2^+2Fc^2^)/3'
_refine_ls_weighting_scheme calc
_refine_ls_wR_factor_gt 0.1111
_refine_ls_wR_factor_ref 0.1174
_reflns_Friedel_coverage 0.000
_reflns_number_gt 4580
_reflns_number_total 5307
_reflns_threshold_expression 'I > 2\s(I)'
_cod_data_source_file c9sc03914g2.cif
_cod_data_source_block Complex_6
_cod_database_code 1552421
_shelx_shelxl_version_number 2016/6
_shelx_space_group_comment
;
The symmetry employed for this shelxl refinement is uniquely defined
by the following loop, which should always be used as a source of
symmetry information in preference to the above space-group names.
They are only intended as comments.
;
_shelx_estimated_absorpt_t_max 0.663
_shelx_estimated_absorpt_t_min 0.213
_olex2_refinement_description
;
1. Fixed Uiso
 At 1.2 times of:
  All C(H) groups
 At 1.5 times of:
  All C(H,H,H) groups
2. Uiso/Uaniso restraints and constraints
Uanis(F3) \\sim Ueq, Uanis(F4) \\sim Ueq, Uanis(F2) \\sim Ueq: with sigma of
0.01 and sigma for terminal atoms of 0.02
3.a Riding coordinates:
 C7(H7)
3.b Aromatic/amide H refined with riding coordinates:
 C2(H2), C8(H8), C9(H9), C10(H10), C12(H12), C15(H15), C17(H17), C18(H18),
 C19(H19), C20(H20), C22(H22)
3.c Idealised Me refined as rotating group:
 C29(H29A,H29B,H29C), C30(H30A,H30B,H30C), C31(H31A,H31B,H31C), C32(H32A,H32B,
 H32C), C33(H33A,H33B,H33C), C34(H34A,H34B,H34C), C35(H35A,H35B,H35C), C36(H36A,
 H36B,H36C), C37(H37A,H37B,H37C)
;
_olex2_submission_special_instructions 'No special instructions were received'

loop_
_space_group_symop_operation_xyz
'x, y, z'
'-x, -y, -z'

loop_
_atom_site_label
_atom_site_type_symbol
_atom_site_fract_x
_atom_site_fract_y
_atom_site_fract_z
_atom_site_U_iso_or_equiv
_atom_site_adp_type
_atom_site_occupancy
_atom_site_site_symmetry_order
_atom_site_calc_flag
_atom_site_refinement_flags_posn
_atom_site_refinement_flags_adp
C1 C 0.2642(8) 0.2727(6) 0.1961(3) 0.0437(16) Uani 1 1 d . .
C2 C 0.1666(8) 0.3154(6) 0.2571(3) 0.0388(14) Uani 1 1 d . .
H2 H 0.104113 0.380245 0.245191 0.047 Uiso 1 1 calc R .
C3 C 0.1655(7) 0.2603(6) 0.3331(3) 0.0364(13) Uani 1 1 d . .
C4 C 0.2541(7) 0.1592(6) 0.3611(3) 0.0364(13) Uani 1 1 d . .
C5 C 0.3655(7) 0.1024(5) 0.3186(3) 0.0335(13) Uani 1 1 d . .
C6 C 0.4251(7) -0.0066(5) 0.3598(3) 0.0358(13) Uani 1 1 d . .
C7 C 0.5385(8) -0.0752(6) 0.3246(4) 0.0436(15) Uani 1 1 d . .
H7 H 0.567060 -0.051243 0.270851 0.052 Uiso 1 1 d R .
C8 C 0.5905(10) -0.1796(7) 0.3643(4) 0.0547(18) Uani 1 1 d . .
H8 H 0.665271 -0.223199 0.339104 0.066 Uiso 1 1 calc R .
C9 C 0.5300(11) -0.2188(7) 0.4422(4) 0.061(2) Uani 1 1 d . .
H9 H 0.564445 -0.289370 0.469313 0.074 Uiso 1 1 calc R .
C10 C 0.4225(10) -0.1569(7) 0.4792(4) 0.0534(18) Uani 1 1 d . .
H10 H 0.384986 -0.185875 0.531738 0.064 Uiso 1 1 calc R .
C11 C 0.3641(9) -0.0495(6) 0.4418(3) 0.0426(15) Uani 1 1 d . .
C12 C 0.2534(9) 0.0149(6) 0.4819(3) 0.0459(16) Uani 1 1 d . .
H12 H 0.216321 -0.012692 0.534558 0.055 Uiso 1 1 calc R .
C13 C 0.1996(8) 0.1191(6) 0.4429(3) 0.0385(14) Uani 1 1 d . .
C14 C 0.0872(8) 0.2034(6) 0.4691(3) 0.0385(14) Uani 1 1 d . .
C15 C 0.0126(9) 0.2140(6) 0.5413(3) 0.0457(16) Uani 1 1 d . .
H15 H 0.030564 0.159625 0.585197 0.055 Uiso 1 1 calc R .
C16 C -0.0906(9) 0.3064(6) 0.5494(4) 0.0452(16) Uani 1 1 d . .
C17 C -0.1688(11) 0.3222(8) 0.6227(4) 0.062(2) Uani 1 1 d . .
H17 H -0.148856 0.271303 0.667646 0.074 Uiso 1 1 calc R .
C18 C -0.2723(12) 0.4100(8) 0.6293(5) 0.069(2) Uani 1 1 d . .
H18 H -0.321830 0.418307 0.678446 0.083 Uiso 1 1 calc R .
C19 C -0.3054(12) 0.4887(9) 0.5623(5) 0.070(2) Uani 1 1 d . .
H19 H -0.377640 0.547760 0.567068 0.084 Uiso 1 1 calc R .
C20 C -0.2304(10) 0.4773(7) 0.4902(4) 0.0561(19) Uani 1 1 d . .
H20 H -0.252993 0.529317 0.446271 0.067 Uiso 1 1 calc R .
C21 C -0.1196(9) 0.3891(6) 0.4804(4) 0.0468(16) Uani 1 1 d . .
C22 C -0.0390(8) 0.3782(6) 0.4068(4) 0.0430(15) Uani 1 1 d . .
H22 H -0.055097 0.432060 0.362286 0.052 Uiso 1 1 calc R .
C23 C 0.0621(8) 0.2889(6) 0.4009(3) 0.0391(14) Uani 1 1 d . .
C24 C 0.7109(8) 0.1709(7) 0.1507(4) 0.0463(16) Uani 1 1 d . .
C25 C 0.7028(8) 0.2020(7) 0.2258(3) 0.0456(16) Uani 1 1 d . .
C26 C 0.6210(8) 0.3096(6) 0.2268(4) 0.0454(16) Uani 1 1 d . .
C27 C 0.5892(8) 0.3529(6) 0.1478(4) 0.0471(16) Uani 1 1 d . .
C28 C 0.6365(9) 0.2672(8) 0.1030(4) 0.0547(19) Uani 1 1 d . .
C29 C 0.7926(10) 0.0710(8) 0.1217(5) 0.064(2) Uani 1 1 d . .
H29A H 0.805261 0.008616 0.165040 0.095 Uiso 1 1 calc GR .
H29B H 0.892122 0.099094 0.092963 0.095 Uiso 1 1 calc GR .
H29C H 0.733707 0.040133 0.088095 0.095 Uiso 1 1 calc GR .
C30 C 0.7801(9) 0.1384(8) 0.2918(4) 0.0566(19) Uani 1 1 d . .
H30A H 0.875945 0.179238 0.291157 0.085 Uiso 1 1 calc GR .
H30B H 0.799473 0.057517 0.285633 0.085 Uiso 1 1 calc GR .
H30C H 0.713997 0.138077 0.340604 0.085 Uiso 1 1 calc GR .
C31 C 0.6020(11) 0.3776(8) 0.2927(5) 0.069(2) Uani 1 1 d . .
H31A H 0.595752 0.322198 0.341558 0.103 Uiso 1 1 calc GR .
H31B H 0.509256 0.422298 0.292328 0.103 Uiso 1 1 calc GR .
H31C H 0.689018 0.431556 0.286335 0.103 Uiso 1 1 calc GR .
C32 C 0.5239(13) 0.4725(8) 0.1215(6) 0.081(3) Uani 1 1 d . .
H32A H 0.442450 0.487949 0.161101 0.122 Uiso 1 1 calc GR .
H32B H 0.483693 0.472755 0.074024 0.122 Uiso 1 1 calc GR .
H32C H 0.603605 0.533448 0.112413 0.122 Uiso 1 1 calc GR .
C33 C 0.6357(12) 0.2788(10) 0.0174(4) 0.079(3) Uani 1 1 d . .
H33A H 0.640685 0.200842 0.004149 0.119 Uiso 1 1 calc GR .
H33B H 0.723242 0.327123 -0.011304 0.119 Uiso 1 1 calc GR .
H33C H 0.542579 0.316045 0.004334 0.119 Uiso 1 1 calc GR .
C34 C 0.1087(12) 0.3830(10) 0.1052(4) 0.080(3) Uani 1 1 d . .
H34A H 0.102918 0.391663 0.050618 0.119 Uiso 1 1 calc GR .
H34B H 0.122257 0.460578 0.117358 0.119 Uiso 1 1 calc GR .
H34C H 0.015056 0.345351 0.135523 0.119 Uiso 1 1 calc GR .
C35 C 0.2948(14) 0.0684(9) 0.0631(5) 0.084(3) Uani 1 1 d . .
H35A H 0.388618 0.067029 0.027180 0.126 Uiso 1 1 calc GR .
H35B H 0.252758 0.146844 0.054158 0.126 Uiso 1 1 calc GR .
H35C H 0.221696 0.010812 0.055597 0.126 Uiso 1 1 calc GR .
C36 C 0.4201(11) -0.1141(8) 0.1648(6) 0.072(2) Uani 1 1 d . .
H36A H 0.362499 -0.161819 0.139365 0.108 Uiso 1 1 calc GR .
H36B H 0.418203 -0.153286 0.218134 0.108 Uiso 1 1 calc GR .
H36C H 0.524953 -0.104247 0.138432 0.108 Uiso 1 1 calc GR .
C37 C 0.1446(11) -0.0077(9) 0.2178(6) 0.078(3) Uani 1 1 d . .
H37A H 0.094626 -0.064277 0.195262 0.117 Uiso 1 1 calc GR .
H37B H 0.084600 0.062939 0.217090 0.117 Uiso 1 1 calc GR .
H37C H 0.153726 -0.042781 0.270754 0.117 Uiso 1 1 calc GR .
Ir1 Ir 0.45385(3) 0.18090(2) 0.20441(2) 0.03467(13) Uani 1 1 d . .
O1 O 0.2378(6) 0.3102(5) 0.1232(2) 0.0532(13) Uani 1 1 d . .
P1 P 0.3346(2) 0.03156(17) 0.16202(10) 0.0475(4) Uani 1 1 d . .
F1 F 1.0908(10) -0.3240(10) 0.1604(6) 0.151(3) Uani 1 1 d . .
F2 F 0.8970(12) -0.2320(10) 0.2235(6) 0.163(4) Uani 1 1 d . U
F3 F 0.7522(15) -0.2791(14) 0.1469(11) 0.231(6) Uani 1 1 d . U
F4 F 0.9453(13) -0.3648(9) 0.0811(6) 0.161(4) Uani 1 1 d . U
F5 F 0.9717(18) -0.1783(9) 0.0987(6) 0.192(5) Uani 1 1 d . .
F6 F 0.8832(15) -0.4262(9) 0.2048(8) 0.199(6) Uani 1 1 d . .
P2 P 0.9169(4) -0.3030(3) 0.1540(2) 0.0870(8) Uani 1 1 d . .

loop_
_atom_site_aniso_label
_atom_site_aniso_U_11
_atom_site_aniso_U_22
_atom_site_aniso_U_33
_atom_site_aniso_U_23
_atom_site_aniso_U_13
_atom_site_aniso_U_12
C1 0.057(4) 0.051(4) 0.022(3) -0.003(3) -0.006(3) -0.011(3)
C2 0.045(4) 0.039(4) 0.031(3) -0.005(3) -0.003(3) 0.012(3)
C3 0.040(4) 0.040(4) 0.029(3) -0.010(2) -0.001(2) 0.003(3)
C4 0.040(4) 0.037(3) 0.032(3) -0.007(3) -0.003(2) -0.002(3)
C5 0.037(4) 0.038(3) 0.023(2) 0.001(2) -0.005(2) -0.005(3)
C6 0.043(4) 0.033(3) 0.029(3) -0.003(2) -0.003(2) 0.001(3)
C7 0.050(4) 0.042(4) 0.036(3) -0.005(3) -0.003(3) 0.005(3)
C8 0.063(5) 0.046(4) 0.053(4) -0.006(3) -0.006(3) 0.019(3)
C9 0.091(7) 0.041(4) 0.050(4) -0.001(3) -0.015(4) 0.021(4)
C10 0.074(6) 0.044(4) 0.036(3) 0.005(3) -0.007(3) 0.010(4)
C11 0.058(5) 0.040(4) 0.028(3) -0.004(3) -0.005(3) 0.002(3)
C12 0.066(5) 0.042(4) 0.025(3) 0.001(3) -0.002(3) 0.004(3)
C13 0.044(4) 0.040(4) 0.030(3) -0.007(3) -0.001(2) 0.001(3)
C14 0.044(4) 0.038(3) 0.031(3) -0.006(3) -0.001(2) 0.000(3)
C15 0.066(5) 0.043(4) 0.025(3) -0.006(3) 0.002(3) 0.007(3)
C16 0.056(5) 0.038(4) 0.038(3) -0.008(3) 0.002(3) 0.000(3)
C17 0.086(6) 0.060(5) 0.034(3) -0.009(3) 0.008(3) 0.006(4)
C18 0.091(7) 0.062(6) 0.047(4) -0.014(4) 0.015(4) 0.020(5)
C19 0.078(7) 0.069(6) 0.059(5) -0.013(4) 0.002(4) 0.028(5)
C20 0.074(6) 0.050(5) 0.046(4) -0.017(3) -0.005(3) 0.019(4)
C21 0.065(5) 0.036(4) 0.040(3) -0.010(3) -0.006(3) 0.002(3)
C22 0.047(4) 0.044(4) 0.037(3) -0.005(3) -0.005(3) 0.008(3)
C23 0.045(4) 0.044(4) 0.029(3) -0.011(3) -0.003(2) 0.000(3)
C24 0.047(4) 0.053(4) 0.035(3) -0.007(3) 0.003(3) -0.002(3)
C25 0.040(4) 0.059(5) 0.032(3) 0.004(3) -0.003(3) -0.011(3)
C26 0.050(4) 0.048(4) 0.035(3) -0.005(3) 0.001(3) -0.011(3)
C27 0.050(4) 0.039(4) 0.045(4) 0.005(3) -0.002(3) -0.006(3)
C28 0.053(5) 0.071(5) 0.031(3) 0.003(3) 0.006(3) -0.012(4)
C29 0.050(5) 0.076(6) 0.068(5) -0.029(4) 0.000(4) 0.020(4)
C30 0.054(5) 0.071(5) 0.044(4) -0.005(3) -0.012(3) -0.004(4)
C31 0.082(7) 0.069(6) 0.059(5) -0.030(4) -0.003(4) -0.009(5)
C32 0.103(8) 0.046(5) 0.087(6) 0.013(4) -0.024(5) 0.000(5)
C33 0.096(8) 0.094(7) 0.033(4) 0.006(4) 0.009(4) -0.011(5)
C34 0.097(8) 0.106(8) 0.039(4) -0.014(4) -0.022(4) 0.053(6)
C35 0.124(9) 0.085(7) 0.053(5) -0.017(5) -0.039(5) -0.003(6)
C36 0.076(6) 0.071(6) 0.080(6) -0.038(5) -0.017(5) 0.010(4)
C37 0.061(6) 0.085(7) 0.092(7) -0.040(5) 0.002(5) -0.013(5)
Ir1 0.0422(2) 0.0374(2) 0.02248(16) -0.00415(11) -0.00142(11) 0.00279(12)
O1 0.074(4) 0.061(3) 0.025(2) -0.007(2) -0.011(2) 0.025(2)
P1 0.0545(12) 0.0510(11) 0.0417(8) -0.0182(8) -0.0110(7) 0.0047(8)
F1 0.102(7) 0.208(10) 0.161(8) -0.075(7) -0.024(5) -0.001(6)
F2 0.169(8) 0.173(8) 0.154(7) -0.105(7) 0.048(6) -0.041(6)
F3 0.149(10) 0.222(11) 0.370(15) -0.149(11) -0.082(10) 0.069(8)
F4 0.210(9) 0.162(8) 0.157(7) -0.099(6) -0.090(7) 0.070(7)
F5 0.315(17) 0.097(7) 0.150(9) -0.024(6) 0.005(9) 0.013(8)
F6 0.207(12) 0.104(7) 0.237(13) 0.018(8) 0.050(9) -0.038(7)
P2 0.085(2) 0.0681(17) 0.117(2) -0.0417(16) -0.0161(15) 0.0018(13)

loop_
_atom_type_symbol
_atom_type_description
_atom_type_scat_dispersion_real
_atom_type_scat_dispersion_imag
_atom_type_scat_source
C C 0.0180 0.0090 'International Tables Vol C Tables 4.2.6.8 and 6.1.1.4'
H H 0.0000 0.0000 'International Tables Vol C Tables 4.2.6.8 and 6.1.1.4'
F F 0.0730 0.0530 'International Tables Vol C Tables 4.2.6.8 and 6.1.1.4'
Ir Ir -4.7710 6.5670 'International Tables Vol C Tables 4.2.6.8 and 6.1.1.4'
O O 0.0490 0.0320 'International Tables Vol C Tables 4.2.6.8 and 6.1.1.4'
P P 0.2950 0.4340 'International Tables Vol C Tables 4.2.6.8 and 6.1.1.4'

loop_
_geom_angle_atom_site_label_1
_geom_angle_atom_site_label_2
_geom_angle_atom_site_label_3
_geom_angle
C2 C1 Ir1 127.3(4)
O1 C1 C2 117.6(6)
O1 C1 Ir1 114.5(5)
C1 C2 H2 120.2
C3 C2 C1 119.6(6)
C3 C2 H2 120.2
C2 C3 C4 127.0(6)
C2 C3 C23 125.1(6)
C4 C3 C23 107.7(5)
C5 C4 C3 128.0(5)
C5 C4 C13 123.6(6)
C13 C4 C3 108.2(6)
C4 C5 C6 116.8(5)
C4 C5 Ir1 119.8(4)
C6 C5 Ir1 123.2(5)
C7 C6 C5 123.7(5)
C7 C6 C11 117.2(6)
C11 C6 C5 119.1(6)
C6 C7 H7 115.6
C8 C7 C6 122.7(6)
C8 C7 H7 121.3
C7 C8 H8 120.5
C7 C8 C9 118.9(7)
C9 C8 H8 120.5
C8 C9 H9 119.4
C10 C9 C8 121.2(7)
C10 C9 H9 119.4
C9 C10 H10 118.7
C9 C10 C11 122.6(7)
C11 C10 H10 118.7
C10 C11 C6 117.4(6)
C12 C11 C6 120.8(6)
C12 C11 C10 121.8(6)
C11 C12 H12 120.1
C13 C12 C11 119.7(6)
C13 C12 H12 120.1
C4 C13 C14 108.6(5)
C12 C13 C4 119.7(6)
C12 C13 C14 131.7(6)
C15 C14 C13 132.6(6)
C15 C14 C23 120.1(6)
C23 C14 C13 107.4(5)
C14 C15 H15 119.9
C14 C15 C16 120.3(6)
C16 C15 H15 119.9
C15 C16 C17 122.5(6)
C15 C16 C21 119.3(6)
C17 C16 C21 118.2(7)
C16 C17 H17 119.2
C18 C17 C16 121.7(7)
C18 C17 H17 119.2
C17 C18 H18 119.7
C17 C18 C19 120.6(7)
C19 C18 H18 119.7
C18 C19 H19 120.3
C20 C19 C18 119.5(8)
C20 C19 H19 120.3
C19 C20 H20 119.0
C19 C20 C21 122.0(7)
C21 C20 H20 119.0
C20 C21 C16 117.9(7)
C22 C21 C16 119.5(7)
C22 C21 C20 122.6(6)
C21 C22 H22 120.1
C23 C22 C21 119.9(6)
C23 C22 H22 120.1
C14 C23 C3 107.8(6)
C22 C23 C3 131.3(6)
C22 C23 C14 120.9(6)
C25 C24 C28 106.3(6)
C25 C24 C29 128.2(7)
C25 C24 Ir1 71.2(4)
C28 C24 C29 125.1(6)
C28 C24 Ir1 69.7(4)
C29 C24 Ir1 129.2(5)
C24 C25 C30 126.1(7)
C24 C25 Ir1 72.7(4)
C26 C25 C24 109.3(6)
C26 C25 C30 124.4(6)
C26 C25 Ir1 68.2(4)
C30 C25 Ir1 129.3(5)
C25 C26 C27 107.1(6)
C25 C26 C31 125.1(7)
C25 C26 Ir1 75.1(4)
C27 C26 C31 126.7(7)
C27 C26 Ir1 73.0(4)
C31 C26 Ir1 127.0(5)
C26 C27 C32 123.9(8)
C26 C27 Ir1 68.9(4)
C28 C27 C26 108.3(6)
C28 C27 C32 127.7(7)
C28 C27 Ir1 72.5(4)
C32 C27 Ir1 126.6(6)
C24 C28 C33 124.5(8)
C24 C28 Ir1 73.0(4)
C27 C28 C24 108.7(6)
C27 C28 C33 126.2(8)
C27 C28 Ir1 71.8(4)
C33 C28 Ir1 128.5(6)
C24 C29 H29A 109.5
C24 C29 H29B 109.5
C24 C29 H29C 109.5
H29A C29 H29B 109.5
H29A C29 H29C 109.5
H29B C29 H29C 109.5
C25 C30 H30A 109.5
C25 C30 H30B 109.5
C25 C30 H30C 109.5
H30A C30 H30B 109.5
H30A C30 H30C 109.5
H30B C30 H30C 109.5
C26 C31 H31A 109.5
C26 C31 H31B 109.5
C26 C31 H31C 109.5
H31A C31 H31B 109.5
H31A C31 H31C 109.5
H31B C31 H31C 109.5
C27 C32 H32A 109.5
C27 C32 H32B 109.5
C27 C32 H32C 109.5
H32A C32 H32B 109.5
H32A C32 H32C 109.5
H32B C32 H32C 109.5
C28 C33 H33A 109.5
C28 C33 H33B 109.5
C28 C33 H33C 109.5
H33A C33 H33B 109.5
H33A C33 H33C 109.5
H33B C33 H33C 109.5
H34A C34 H34B 109.5
H34A C34 H34C 109.5
H34B C34 H34C 109.5
O1 C34 H34A 109.5
O1 C34 H34B 109.5
O1 C34 H34C 109.5
H35A C35 H35B 109.5
H35A C35 H35C 109.5
H35B C35 H35C 109.5
P1 C35 H35A 109.5
P1 C35 H35B 109.5
P1 C35 H35C 109.5
H36A C36 H36B 109.5
H36A C36 H36C 109.5
H36B C36 H36C 109.5
P1 C36 H36A 109.5
P1 C36 H36B 109.5
P1 C36 H36C 109.5
H37A C37 H37B 109.5
H37A C37 H37C 109.5
H37B C37 H37C 109.5
P1 C37 H37A 109.5
P1 C37 H37B 109.5
P1 C37 H37C 109.5
C1 Ir1 C5 90.3(2)
C1 Ir1 C24 144.4(2)
C1 Ir1 C25 140.9(3)
C1 Ir1 C26 104.3(3)
C1 Ir1 C27 87.6(3)
C1 Ir1 C28 107.3(3)
C1 Ir1 P1 87.45(18)
C5 Ir1 C24 123.0(2)
C5 Ir1 C25 95.6(2)
C5 Ir1 C26 99.2(2)
C5 Ir1 C27 134.1(2)
C5 Ir1 C28 156.6(2)
C5 Ir1 P1 89.43(16)
C25 Ir1 C24 36.1(2)
C25 Ir1 P1 131.0(2)
C26 Ir1 C24 61.8(3)
C26 Ir1 C25 36.7(3)
C26 Ir1 C27 38.1(2)
C26 Ir1 C28 62.1(3)
C26 Ir1 P1 165.3(2)
C27 Ir1 C24 61.0(3)
C27 Ir1 C25 61.0(2)
C27 Ir1 C28 35.8(3)
C27 Ir1 P1 136.19(18)
C28 Ir1 C24 37.3(3)
C28 Ir1 C25 61.0(2)
C28 Ir1 P1 106.2(2)
P1 Ir1 C24 103.54(18)
C1 O1 C34 122.6(6)
C35 P1 C36 102.2(5)
C35 P1 C37 102.2(5)
C35 P1 Ir1 115.8(3)
C36 P1 Ir1 120.6(3)
C37 P1 C36 101.8(5)
C37 P1 Ir1 111.9(3)
F1 P2 F2 91.5(6)
F1 P2 F4 86.8(5)
F1 P2 F5 86.8(7)
F2 P2 F5 86.2(6)
F3 P2 F1 178.3(8)
F3 P2 F2 88.0(7)
F3 P2 F4 93.6(7)
F3 P2 F5 91.5(8)
F3 P2 F6 94.6(9)
F4 P2 F2 175.4(6)
F4 P2 F5 89.4(6)
F6 P2 F1 87.1(7)
F6 P2 F2 96.0(7)
F6 P2 F4 88.2(7)
F6 P2 F5 173.5(8)

loop_
_geom_bond_atom_site_label_1
_geom_bond_atom_site_label_2
_geom_bond_distance
C1 C2 1.429(9)
C1 Ir1 1.975(8)
C1 O1 1.334(7)
C2 H2 0.9300
C2 C3 1.369(8)
C3 C4 1.439(9)
C3 C23 1.473(9)
C4 C5 1.375(9)
C4 C13 1.435(8)
C5 C6 1.454(8)
C5 Ir1 2.072(5)
C6 C7 1.407(10)
C6 C11 1.453(8)
C7 H7 0.9297
C7 C8 1.376(10)
C8 H8 0.9300
C8 C9 1.383(11)
C9 H9 0.9300
C9 C10 1.340(12)
C10 H10 0.9300
C10 C11 1.411(10)
C11 C12 1.401(10)
C12 H12 0.9300
C12 C13 1.375(9)
C13 C14 1.459(10)
C14 C15 1.367(9)
C14 C23 1.443(8)
C15 H15 0.9300
C15 C16 1.401(10)
C16 C17 1.411(10)
C16 C21 1.447(9)
C17 H17 0.9300
C17 C18 1.358(12)
C18 H18 0.9300
C18 C19 1.411(12)
C19 H19 0.9300
C19 C20 1.369(11)
C20 H20 0.9300
C20 C21 1.412(11)
C21 C22 1.407(10)
C22 H22 0.9300
C22 C23 1.356(10)
C24 C25 1.431(9)
C24 C28 1.468(10)
C24 C29 1.475(11)
C24 Ir1 2.317(7)
C25 C26 1.420(11)
C25 C30 1.506(9)
C25 Ir1 2.298(6)
C26 C27 1.461(9)
C26 C31 1.507(10)
C26 Ir1 2.208(6)
C27 C28 1.393(11)
C27 C32 1.495(11)
C27 Ir1 2.265(6)
C28 C33 1.496(10)
C28 Ir1 2.274(7)
C29 H29A 0.9600
C29 H29B 0.9600
C29 H29C 0.9600
C30 H30A 0.9600
C30 H30B 0.9600
C30 H30C 0.9600
C31 H31A 0.9600
C31 H31B 0.9600
C31 H31C 0.9600
C32 H32A 0.9600
C32 H32B 0.9600
C32 H32C 0.9600
C33 H33A 0.9600
C33 H33B 0.9600
C33 H33C 0.9600
C34 H34A 0.9600
C34 H34B 0.9600
C34 H34C 0.9600
C34 O1 1.444(9)
C35 H35A 0.9600
C35 H35B 0.9600
C35 H35C 0.9600
C35 P1 1.808(8)
C36 H36A 0.9600
C36 H36B 0.9600
C36 H36C 0.9600
C36 P1 1.814(9)
C37 H37A 0.9600
C37 H37B 0.9600
C37 H37C 0.9600
C37 P1 1.808(9)
Ir1 P1 2.3011(17)
F1 P2 1.564(9)
F2 P2 1.583(8)
F3 P2 1.491(13)
F4 P2 1.570(9)
F5 P2 1.588(10)
F6 P2 1.515(10)
